data_7223593
loop_
_publ_author_name
'Wang, Cunde'
'Xue, Shuwen'
'Yao, Juan'
'Liu, Jiaming'
'Wang, Lizhong'
'Liu, Xinyu'

_publ_section_title
;
 Three-Component Reaction between Substituted 2-(2-Nitrovinyl)-phenols,
 Acetylenedicarboxylate and Amines: Diversity-Oriented Synthesis of Novel
 Pyrrolo[3,4-c]coumarins
;
_journal_name_full 'RSC Adv.'
_journal_paper_doi 10.1039/C5RA23392E
_journal_year 2015
_chemical_formula_moiety 'C20 H14 Cl N O4'
_chemical_formula_sum 'C20 H14 Cl N O4'
_chemical_formula_weight 367.77
_chemical_name_systematic
; 
 ? 
;
_space_group_IT_number 2
_symmetry_cell_setting triclinic
_symmetry_space_group_name_Hall '-P 1'
_symmetry_space_group_name_H-M 'P -1'
_atom_sites_solution_hydrogens geom
_atom_sites_solution_primary direct
_atom_sites_solution_secondary difmap
_audit_creation_method SHELXL-97
_audit_update_record
;
2015-10-17 deposited with the CCDC.
2015-12-17 downloaded from the CCDC.
;
_cell_angle_alpha 85.276(5)
_cell_angle_beta 82.284(5)
_cell_angle_gamma 63.553(5)
_cell_formula_units_Z 2
_cell_length_a 7.9547(15)
_cell_length_b 8.5268(16)
_cell_length_c 14.076(3)
_cell_measurement_reflns_used 3810
_cell_measurement_temperature 296
_cell_measurement_theta_max 25.41
_cell_measurement_theta_min 2.67
_cell_volume 846.8(3)
_computing_cell_refinement 'Bruker SMART'
_computing_data_collection 'Bruker SMART'
_computing_data_reduction 'Bruker SAINT'
_computing_molecular_graphics 'Bruker SHELXTL'
_computing_publication_material 'Bruker SHELXTL'
_computing_structure_refinement 'Bruker SHELXTL'
_computing_structure_solution 'Bruker SHELXTL'
_diffrn_ambient_temperature 296
_diffrn_measured_fraction_theta_full 0.974
_diffrn_measured_fraction_theta_max 0.974
_diffrn_measurement_device_type 'CCD area detector'
_diffrn_measurement_method 'phi and omega scans'
_diffrn_radiation_monochromator graphite
_diffrn_radiation_source 'sealed tube'
_diffrn_radiation_type MoK\a
_diffrn_radiation_wavelength 0.71073
_diffrn_reflns_av_R_equivalents 0.0427
_diffrn_reflns_av_sigmaI/netI 0.0570
_diffrn_reflns_limit_h_max 10
_diffrn_reflns_limit_h_min -10
_diffrn_reflns_limit_k_max 11
_diffrn_reflns_limit_k_min -11
_diffrn_reflns_limit_l_max 18
_diffrn_reflns_limit_l_min -18
_diffrn_reflns_number 11386
_diffrn_reflns_theta_full 27.53
_diffrn_reflns_theta_max 27.53
_diffrn_reflns_theta_min 2.67
_exptl_absorpt_coefficient_mu 0.252
_exptl_crystal_colour yellow
_exptl_crystal_density_diffrn 1.442
_exptl_crystal_density_method 'not measured'
_exptl_crystal_description block
_exptl_crystal_F_000 380
_exptl_crystal_size_max 0.35
_exptl_crystal_size_mid 0.33
_exptl_crystal_size_min 0.3
_refine_diff_density_max 0.262
_refine_diff_density_min -0.337
_refine_diff_density_rms 0.045
_refine_ls_extinction_method none
_refine_ls_goodness_of_fit_ref 1.012
_refine_ls_hydrogen_treatment mixed
_refine_ls_matrix_type full
_refine_ls_number_parameters 236
_refine_ls_number_reflns 3814
_refine_ls_number_restraints 0
_refine_ls_restrained_S_all 1.012
_refine_ls_R_factor_all 0.1040
_refine_ls_R_factor_gt 0.0556
_refine_ls_shift/su_max 0.000
_refine_ls_shift/su_mean 0.000
_refine_ls_structure_factor_coef Fsqd
_refine_ls_weighting_details 'calc w=1/[\s^2^(Fo^2^)+(0.0664P)^2^+0.2097P] where P=(Fo^2^+2Fc^2^)/3'
_refine_ls_weighting_scheme calc
_refine_ls_wR_factor_gt 0.1259
_refine_ls_wR_factor_ref 0.1447
_reflns_number_gt 2349
_reflns_number_total 3913
_reflns_threshold_expression >2sigma(I)
_cod_data_source_file c5ra23392e2.cif
_cod_data_source_block 001
_cod_depositor_comments
;
The following automatic conversions were performed:

'_symmetry_cell_setting' value 'Triclinic' changed to 'triclinic'
according to
/usr/data/users/saulius/crontab/automatic-downloads/rss-feeds/RSC/lib/dictionaries/cif_core.dic
dictionary named 'cif_core.dic' version 2.4.2 from 2011-04-26.

Automatic conversion script
Id: cif_fix_values 4268 2015-11-12 08:31:59Z antanas 
;
_cod_original_sg_symbol_H-M 'P-1   '
_cod_database_code 7223593

loop_
_symmetry_equiv_pos_as_xyz
'x, y, z'
'-x, -y, -z'

loop_
_atom_site_label
_atom_site_type_symbol
_atom_site_fract_x
_atom_site_fract_y
_atom_site_fract_z
_atom_site_U_iso_or_equiv
_atom_site_adp_type
_atom_site_occupancy
_atom_site_symmetry_multiplicity
_atom_site_calc_flag
_atom_site_refinement_flags
Cl1 Cl 1.30593(11) -0.09705(10) 1.03993(5) 0.0762(3) Uani 1 1 d .
O1 O 0.6530(2) 0.2409(2) 0.47618(11) 0.0469(4) Uani 1 1 d .
C4 C 0.9785(3) 0.2000(3) 0.44383(16) 0.0379(5) Uani 1 1 d .
O2 O 0.4611(2) 0.3684(2) 0.60260(12) 0.0568(5) Uani 1 1 d .
O3 O 0.5450(2) 0.4321(2) 0.78682(12) 0.0551(5) Uani 1 1 d .
C1 C 0.6179(3) 0.3219(3) 0.56192(17) 0.0409(5) Uani 1 1 d .
C3 C 0.9508(3) 0.2839(3) 0.53347(16) 0.0370(5) Uani 1 1 d .
C10 C 1.0648(3) 0.3289(3) 0.57880(16) 0.0417(5) Uani 1 1 d .
H10 H 1.1919 0.3050 0.5569 0.050 Uiso 1 1 calc R
N1 N 0.9656(2) 0.4129(2) 0.66001(13) 0.0399(5) Uani 1 1 d .
C18 C 1.3351(3) 0.0410(3) 0.86380(18) 0.0487(6) Uani 1 1 d .
H18 H 1.4457 -0.0653 0.8511 0.058 Uiso 1 1 calc R
C19 C 1.2770(3) 0.1707(3) 0.79389(17) 0.0467(6) Uani 1 1 d .
H19 H 1.3504 0.1543 0.7332 0.056 Uiso 1 1 calc R
O4 O 0.6329(3) 0.6459(2) 0.78193(16) 0.0778(6) Uani 1 1 d .
C6 C 0.8303(4) 0.1113(3) 0.33336(17) 0.0509(6) Uani 1 1 d .
H6 H 0.7224 0.1038 0.3167 0.061 Uiso 1 1 calc R
C5 C 0.8230(3) 0.1849(3) 0.41833(16) 0.0413(5) Uani 1 1 d .
C14 C 1.1133(3) 0.3248(3) 0.81038(16) 0.0400(5) Uani 1 1 d .
C9 C 1.1444(3) 0.1353(3) 0.38138(18) 0.0483(6) Uani 1 1 d .
H9 H 1.2527 0.1438 0.3969 0.058 Uiso 1 1 calc R
C11 C 0.7869(3) 0.4201(3) 0.67035(16) 0.0396(5) Uani 1 1 d .
C2 C 0.7755(3) 0.3411(3) 0.59111(15) 0.0363(5) Uani 1 1 d .
C20 C 1.0506(3) 0.4619(3) 0.73223(17) 0.0456(6) Uani 1 1 d .
H20A H 0.9571 0.5745 0.7605 0.055 Uiso 1 1 calc R
H20B H 1.1605 0.4789 0.7007 0.055 Uiso 1 1 calc R
C8 C 1.1527(4) 0.0595(3) 0.29750(18) 0.0546(7) Uani 1 1 d .
H8 H 1.2672 0.0139 0.2559 0.066 Uiso 1 1 calc R
C12 C 0.6488(3) 0.5132(3) 0.75060(17) 0.0447(6) Uani 1 1 d .
C15 C 1.0137(3) 0.3467(4) 0.89995(19) 0.0564(7) Uani 1 1 d .
H15 H 0.9025 0.4524 0.9132 0.068 Uiso 1 1 calc R
C7 C 0.9959(4) 0.0490(3) 0.27318(18) 0.0547(6) Uani 1 1 d .
H7 H 1.0024 -0.0017 0.2144 0.066 Uiso 1 1 calc R
C17 C 1.2322(4) 0.0670(3) 0.95125(17) 0.0498(6) Uani 1 1 d .
C16 C 1.0717(4) 0.2185(4) 0.97101(19) 0.0624(7) Uani 1 1 d .
H16 H 1.0015 0.2351 1.0326 0.075 Uiso 1 1 calc R
C13 C 0.3991(4) 0.5222(4) 0.86242(19) 0.0636(8) Uani 1 1 d .
H13A H 0.4536 0.5552 0.9113 0.095 Uiso 1 1 calc R
H13B H 0.3440 0.4448 0.8916 0.095 Uiso 1 1 calc R
H13C H 0.3006 0.6278 0.8358 0.095 Uiso 1 1 calc R

loop_
_atom_site_aniso_label
_atom_site_aniso_U_11
_atom_site_aniso_U_22
_atom_site_aniso_U_33
_atom_site_aniso_U_23
_atom_site_aniso_U_13
_atom_site_aniso_U_12
Cl1 0.0842(6) 0.0902(6) 0.0610(5) 0.0131(4) -0.0192(4) -0.0438(5)
O1 0.0337(8) 0.0590(10) 0.0533(10) -0.0031(8) -0.0064(7) -0.0244(8)
C4 0.0319(11) 0.0357(11) 0.0439(13) 0.0066(10) -0.0046(10) -0.0141(10)
O2 0.0310(9) 0.0800(12) 0.0635(11) -0.0088(9) -0.0002(8) -0.0284(9)
O3 0.0557(11) 0.0649(11) 0.0546(11) -0.0144(9) 0.0109(9) -0.0378(9)
C1 0.0312(12) 0.0429(13) 0.0491(14) 0.0053(11) -0.0067(11) -0.0172(10)
C3 0.0283(11) 0.0365(11) 0.0463(13) 0.0077(10) -0.0054(10) -0.0154(10)
C10 0.0288(11) 0.0456(13) 0.0509(14) 0.0012(11) -0.0018(11) -0.0178(10)
N1 0.0302(9) 0.0397(10) 0.0530(12) -0.0011(9) -0.0068(9) -0.0178(8)
C18 0.0414(13) 0.0455(14) 0.0538(16) -0.0105(12) -0.0054(12) -0.0126(11)
C19 0.0388(13) 0.0538(15) 0.0460(14) -0.0118(12) 0.0023(11) -0.0194(12)
O4 0.0582(12) 0.0574(11) 0.1198(17) -0.0393(12) 0.0286(11) -0.0314(10)
C6 0.0516(15) 0.0550(15) 0.0509(15) 0.0019(12) -0.0099(13) -0.0272(13)
C5 0.0362(12) 0.0407(12) 0.0455(14) 0.0053(10) -0.0033(11) -0.0170(10)
C14 0.0317(11) 0.0456(13) 0.0495(14) -0.0132(11) -0.0016(10) -0.0218(11)
C9 0.0387(13) 0.0494(14) 0.0555(15) 0.0035(12) -0.0014(11) -0.0199(11)
C11 0.0268(11) 0.0356(12) 0.0546(14) 0.0025(10) -0.0032(10) -0.0131(10)
C2 0.0278(11) 0.0355(11) 0.0464(13) 0.0051(10) -0.0063(10) -0.0151(9)
C20 0.0349(12) 0.0450(13) 0.0630(16) -0.0095(12) -0.0023(11) -0.0226(11)
C8 0.0510(16) 0.0522(15) 0.0521(16) -0.0007(12) 0.0053(13) -0.0181(13)
C12 0.0323(12) 0.0419(13) 0.0595(15) -0.0037(11) -0.0059(11) -0.0153(11)
C15 0.0385(14) 0.0624(17) 0.0593(17) -0.0179(14) 0.0052(13) -0.0142(13)
C7 0.0606(17) 0.0542(15) 0.0474(15) -0.0039(12) -0.0015(13) -0.0244(13)
C17 0.0485(14) 0.0620(16) 0.0468(14) -0.0043(12) -0.0067(12) -0.0306(13)
C16 0.0505(16) 0.083(2) 0.0479(16) -0.0122(15) 0.0088(13) -0.0262(16)
C13 0.0568(16) 0.088(2) 0.0541(16) -0.0190(15) 0.0133(13) -0.0416(16)

loop_
_atom_type_symbol
_atom_type_description
_atom_type_scat_dispersion_real
_atom_type_scat_dispersion_imag
_atom_type_scat_source
C C 0.0033 0.0016 'International Tables Vol C Tables 4.2.6.8 and 6.1.1.4'
H H 0.0000 0.0000 'International Tables Vol C Tables 4.2.6.8 and 6.1.1.4'
N N 0.0061 0.0033 'International Tables Vol C Tables 4.2.6.8 and 6.1.1.4'
O O 0.0106 0.0060 'International Tables Vol C Tables 4.2.6.8 and 6.1.1.4'
Cl Cl 0.1484 0.1585 'International Tables Vol C Tables 4.2.6.8 and 6.1.1.4'

loop_
_geom_angle_atom_site_label_1
_geom_angle_atom_site_label_2
_geom_angle_atom_site_label_3
_geom_angle
C1 O1 C5 123.86(17)
C9 C4 C5 117.9(2)
C9 C4 C3 125.9(2)
C5 C4 C3 116.13(19)
C12 O3 C13 115.34(18)
O2 C1 O1 116.17(19)
O2 C1 C2 128.5(2)
O1 C1 C2 115.36(18)
C10 C3 C2 107.12(19)
C10 C3 C4 132.7(2)
C2 C3 C4 120.18(18)
N1 C10 C3 108.50(18)
C10 N1 C11 109.90(18)
C10 N1 C20 123.21(17)
C11 N1 C20 126.21(19)
C17 C18 C19 119.2(2)
C18 C19 C14 121.2(2)
C7 C6 C5 119.1(2)
C6 C5 O1 115.7(2)
C6 C5 C4 121.6(2)
O1 C5 C4 122.7(2)
C15 C14 C19 118.0(2)
C15 C14 C20 121.9(2)
C19 C14 C20 120.1(2)
C8 C9 C4 120.4(2)
C2 C11 N1 106.63(18)
C2 C11 C12 132.96(19)
N1 C11 C12 120.20(19)
C11 C2 C3 107.83(18)
C11 C2 C1 130.3(2)
C3 C2 C1 121.8(2)
N1 C20 C14 111.67(16)
C9 C8 C7 120.5(2)
O4 C12 O3 123.1(2)
O4 C12 C11 124.3(2)
O3 C12 C11 112.65(19)
C14 C15 C16 121.4(2)
C6 C7 C8 120.5(2)
C18 C17 C16 121.5(2)
C18 C17 Cl1 119.2(2)
C16 C17 Cl1 119.3(2)
C17 C16 C15 118.8(2)

loop_
_geom_bond_atom_site_label_1
_geom_bond_atom_site_label_2
_geom_bond_distance
Cl1 C17 1.743(3)
O1 C1 1.373(3)
O1 C5 1.383(2)
C4 C9 1.392(3)
C4 C5 1.395(3)
C4 C3 1.444(3)
O2 C1 1.202(2)
O3 C12 1.326(3)
O3 C13 1.442(3)
C1 C2 1.449(3)
C3 C10 1.372(3)
C3 C2 1.413(3)
C10 N1 1.353(3)
N1 C11 1.383(3)
N1 C20 1.474(3)
C18 C17 1.359(3)
C18 C19 1.376(3)
C19 C14 1.386(3)
O4 C12 1.196(3)
C6 C7 1.373(3)
C6 C5 1.378(3)
C14 C15 1.375(3)
C14 C20 1.498(3)
C9 C8 1.373(3)
C11 C2 1.383(3)
C11 C12 1.467(3)
C8 C7 1.378(4)
C15 C16 1.380(4)
C17 C16 1.368(4)
